data_1550729
loop_
_publ_author_name
'Lee, Li-Wei'
'Pao, Szu-Ying'
'Pathak, Abhishek'
'Kang, Dun-Yen'
'Lu, Kuang-Lieh'

_publ_section_title
;
 Membrane adsorber containing a new Sm(iii)--organic framework for dye
 removal
;
_journal_issue 4
_journal_name_full 'Environmental Science: Nano'
_journal_page_first 1067
_journal_paper_doi 10.1039/C9EN00018F
_journal_volume 6
_journal_year 2019
_chemical_formula_moiety 'C40 H8 O45 Sm4'
_chemical_formula_sum 'C40 H8 O45 Sm4'
_chemical_formula_weight 1809.86
_space_group_IT_number 2
_space_group_name_Hall '-P 1'
_space_group_name_H-M_alt 'P -1'
_symmetry_cell_setting triclinic
_symmetry_space_group_name_Hall '-P 1'
_symmetry_space_group_name_H-M 'P -1'
_atom_sites_solution_hydrogens geom
_atom_sites_solution_primary direct
_atom_sites_solution_secondary difmap
_audit_block_doi 10.5517/ccdc.csd.cc216bd0
_audit_creation_method SHELXL-97
_audit_update_record
;
2018-12-04 deposited with the CCDC.    2019-03-08 downloaded from the CCDC.
;
_cell_angle_alpha 79.271(4)
_cell_angle_beta 89.105(4)
_cell_angle_gamma 89.582(4)
_cell_formula_units_Z 1
_cell_length_a 7.3501(9)
_cell_length_b 13.554(2)
_cell_length_c 13.9104(19)
_cell_measurement_reflns_used 9913
_cell_measurement_temperature 200(2)
_cell_measurement_theta_max 25.201
_cell_measurement_theta_min 2.981
_cell_volume 1361.4(3)
_computing_molecular_graphics 'Ortep-3 for Windows (Farrugia, 1997)'
_computing_publication_material 'WinGX publication routines (Farrugia, 2005)'
_computing_structure_refinement 'SHELXL-2014/7 (Sheldrick, 2014)'
_computing_structure_solution 'SHELXL-2014/7 (Sheldrick, 2014)'
_diffrn_ambient_temperature 200(2)
_diffrn_measured_fraction_theta_full 0.977
_diffrn_measured_fraction_theta_max 0.977
_diffrn_measurement_device_type 'D8 Venture'
_diffrn_radiation_monochromator graphite
_diffrn_radiation_source 'fine-focus sealed tube'
_diffrn_radiation_type MoK\a
_diffrn_radiation_wavelength 0.71073
_diffrn_reflns_av_R_equivalents 0.0752
_diffrn_reflns_av_sigmaI/netI 0.0476
_diffrn_reflns_limit_h_max 8
_diffrn_reflns_limit_h_min -8
_diffrn_reflns_limit_k_max 16
_diffrn_reflns_limit_k_min -16
_diffrn_reflns_limit_l_max 16
_diffrn_reflns_limit_l_min -16
_diffrn_reflns_number 32844
_diffrn_reflns_theta_full 25.34
_diffrn_reflns_theta_max 25.34
_diffrn_reflns_theta_min 2.77
_exptl_absorpt_coefficient_mu 4.373
_exptl_absorpt_correction_T_max 0.9576
_exptl_absorpt_correction_T_min 0.5796
_exptl_absorpt_correction_type multi-scan
_exptl_absorpt_process_details SADABS
_exptl_crystal_colour colorless
_exptl_crystal_density_diffrn 2.208
_exptl_crystal_density_method 'not measured'
_exptl_crystal_description prism
_exptl_crystal_F_000 856
_exptl_crystal_size_max 0.14
_exptl_crystal_size_mid 0.02
_exptl_crystal_size_min 0.01
_refine_diff_density_max 3.989
_refine_diff_density_min -3.921
_refine_diff_density_rms 0.465
_refine_ls_extinction_method none
_refine_ls_goodness_of_fit_ref 1.164
_refine_ls_hydrogen_treatment constr
_refine_ls_matrix_type full
_refine_ls_number_parameters 357
_refine_ls_number_reflns 4856
_refine_ls_number_restraints 0
_refine_ls_restrained_S_all 1.164
_refine_ls_R_factor_all 0.1224
_refine_ls_R_factor_gt 0.1071
_refine_ls_shift/su_max 0.003
_refine_ls_shift/su_mean 0.000
_refine_ls_structure_factor_coef Fsqd
_refine_ls_weighting_details 'calc w=1/[\s^2^(Fo^2^)+(0.0589P)^2^+215.2927P] where P=(Fo^2^+2Fc^2^)/3'
_refine_ls_weighting_scheme calc
_refine_ls_wR_factor_gt 0.2866
_refine_ls_wR_factor_ref 0.2969
_reflns_number_gt 3955
_reflns_number_total 4856
_reflns_threshold_expression >2sigma(I)
_cod_data_source_file c9en00018f2.cif
_cod_data_source_block d20339
_cod_depositor_comments 'Adding full bibliography for 1550729.cif.'
_cod_original_cell_volume 1361.3(3)
_cod_database_code 1550729

loop_
_symmetry_equiv_pos_as_xyz
'x, y, z'
'-x, -y, -z'

loop_
_atom_site_label
_atom_site_type_symbol
_atom_site_fract_x
_atom_site_fract_y
_atom_site_fract_z
_atom_site_U_iso_or_equiv
_atom_site_adp_type
_atom_site_occupancy
_atom_site_symmetry_multiplicity
_atom_site_calc_flag
_atom_site_refinement_flags
_atom_site_disorder_group
C1 C 0.080(4) 0.526(2) 0.8225(19) 0.031(6) Uani 1 1 d . .
C2 C 0.169(3) 0.6080(18) 0.7494(17) 0.023(5) Uani 1 1 d . .
C3 C 0.057(4) 0.669(2) 0.6815(19) 0.029(6) Uani 1 1 d . .
H3 H -0.0718 0.6613 0.6861 0.034 Uiso 1 1 calc R .
C4 C 0.136(3) 0.7405(17) 0.6064(18) 0.022(5) Uani 1 1 d . .
C5 C -0.001(4) 0.8101(19) 0.542(2) 0.031(6) Uani 1 1 d . .
C6 C 0.321(4) 0.750(2) 0.597(2) 0.032(6) Uani 1 1 d . .
C7 C 0.403(3) 0.810(2) 0.505(2) 0.036(7) Uani 1 1 d . .
C8 C 0.434(4) 0.690(2) 0.665(2) 0.030(6) Uani 1 1 d . .
H8 H 0.5622 0.6958 0.6592 0.036 Uiso 1 1 calc R .
C9 C 0.354(3) 0.624(2) 0.743(2) 0.028(6) Uani 1 1 d . .
C10 C 0.493(4) 0.569(2) 0.814(2) 0.034(6) Uani 1 1 d . .
C11 C 0.617(4) 0.7068(19) 0.9648(17) 0.028(6) Uani 1 1 d . .
C12 C 0.683(4) 0.813(2) 0.934(2) 0.033(6) Uani 1 1 d . .
C13 C 0.695(4) 0.881(2) 0.996(2) 0.037(7) Uani 1 1 d . .
C14 C 0.661(4) 0.852(2) 1.101(2) 0.039(7) Uani 1 1 d . .
C15 C 0.754(3) 0.978(2) 0.958(2) 0.028(6) Uani 1 1 d . .
H15 H 0.7619 1.0258 0.9998 0.034 Uiso 1 1 calc R .
C16 C 0.800(4) 1.004(2) 0.8631(19) 0.034(6) Uani 1 1 d . .
C17 C 0.863(4) 1.109(2) 0.827(2) 0.035(6) Uani 1 1 d . .
C18 C 0.795(4) 0.933(2) 0.802(2) 0.031(6) Uani 1 1 d . .
C19 C 0.866(4) 0.960(2) 0.694(2) 0.031(6) Uani 1 1 d . .
C20 C 0.738(3) 0.8391(18) 0.8350(18) 0.020(5) Uani 1 1 d . .
H20 H 0.7354 0.7911 0.7932 0.024 Uiso 1 1 calc R .
O1 O 0.057(2) 0.5344(15) 0.9094(12) 0.032(4) Uani 1 1 d . .
O2 O 0.015(4) 0.4535(18) 0.7933(18) 0.056(6) Uani 1 1 d . .
O3 O -0.159(2) 0.7843(13) 0.5352(14) 0.030(2) Uani 1 1 d . .
O4 O 0.055(2) 0.8939(13) 0.5091(14) 0.030(2) Uani 1 1 d . .
O5 O 0.423(2) 0.7664(13) 0.4343(14) 0.030(2) Uani 1 1 d . .
O6 O 0.455(2) 0.8993(13) 0.5040(14) 0.030(2) Uani 1 1 d . .
O7 O 0.662(2) 0.5754(14) 0.7973(14) 0.031(4) Uani 1 1 d . .
O8 O 0.439(2) 0.5177(13) 0.8971(12) 0.025(4) Uani 1 1 d . .
O9 O 0.448(2) 0.6929(14) 0.9773(14) 0.032(4) Uani 1 1 d . .
O10 O 0.736(2) 0.6351(11) 0.9743(13) 0.025(4) Uani 1 1 d . .
O11 O 0.644(3) 0.7602(16) 1.1418(14) 0.049(6) Uani 1 1 d . .
O12 O 0.664(4) 0.9245(18) 1.1519(17) 0.056(6) Uani 1 1 d . .
O13 O 0.943(4) 1.1591(16) 0.8770(16) 0.053(4) Uani 1 1 d . .
O14 O 0.816(4) 1.1472(16) 0.7337(16) 0.053(4) Uani 1 1 d . .
O15 O 1.030(2) 0.9820(14) 0.6807(12) 0.028(3) Uani 1 1 d . .
O16 O 0.750(2) 0.9500(14) 0.6292(12) 0.028(3) Uani 1 1 d . .
O17 O 0.404(3) 0.9521(16) 0.6871(15) 0.041(5) Uiso 1 1 d . .
O18 O 0.248(3) 0.8426(17) 0.8536(17) 0.049(6) Uiso 1 1 d . .
O19 O -0.066(3) 0.3066(14) 0.9884(14) 0.031(4) Uiso 1 1 d . .
O20 O -0.335(3) 0.3609(16) 0.8284(16) 0.043(5) Uiso 1 1 d . .
O21 O 0.719(3) 0.8435(15) 1.3398(14) 0.034(4) Uiso 1 1 d . .
O22 O 0.982(4) 0.688(2) 1.327(2) 0.064(7) Uiso 1 1 d . .
O23 O -0.409(8) 0.422(4) 0.622(4) 0.066(14) Uiso 0.50 1 d P .
Sm1 Sm 0.25398(16) 0.54395(11) 1.04359(10) 0.0103(4) Uani 0.88 1 d P .
Sm2 Sm 0.75716(17) 0.96665(11) 0.45268(12) 0.0103(4) Uani 0.88 1 d P .
Sm1B Sm 0.221(2) 0.5204(13) 0.9978(14) 0.003(3) Uiso 0.06 1 d P 2
Sm1A Sm 0.274(2) 0.5857(16) 1.0667(13) 0.004(4) Uiso 0.06 1 d P 2
Sm2B Sm 0.722(3) 0.9213(16) 0.4253(14) 0.010(4) Uiso 0.06 1 d P 2
Sm2A Sm 0.772(2) 0.9831(14) 0.4921(17) 0.003(4) Uiso 0.06 1 d P 2

loop_
_atom_site_aniso_label
_atom_site_aniso_U_11
_atom_site_aniso_U_22
_atom_site_aniso_U_33
_atom_site_aniso_U_23
_atom_site_aniso_U_13
_atom_site_aniso_U_12
C1 0.026(14) 0.047(17) 0.022(14) -0.013(12) 0.002(10) -0.006(12)
C2 0.031(14) 0.020(12) 0.016(12) 0.002(10) 0.010(10) -0.001(10)
C3 0.022(13) 0.035(14) 0.025(13) 0.006(11) 0.010(10) 0.000(11)
C4 0.025(13) 0.014(11) 0.024(12) 0.005(9) -0.007(10) 0.013(9)
C5 0.025(14) 0.021(13) 0.047(17) -0.008(12) -0.010(12) 0.004(10)
C6 0.044(17) 0.024(13) 0.029(14) -0.007(11) 0.003(12) 0.002(12)
C7 0.016(13) 0.054(18) 0.049(17) -0.038(15) -0.006(12) 0.000(12)
C8 0.024(14) 0.033(14) 0.037(15) -0.016(12) -0.002(11) 0.003(11)
C9 0.021(13) 0.029(13) 0.032(14) -0.001(11) -0.007(11) 0.007(10)
C10 0.032(16) 0.030(14) 0.039(16) -0.001(12) -0.012(12) 0.006(12)
C11 0.040(16) 0.024(13) 0.014(11) 0.009(10) 0.002(10) -0.009(11)
C12 0.042(16) 0.030(14) 0.032(15) -0.016(12) 0.004(12) -0.002(12)
C13 0.040(16) 0.049(18) 0.023(14) -0.012(13) 0.009(12) -0.016(14)
C14 0.053(19) 0.029(15) 0.037(16) -0.008(13) -0.005(14) -0.009(14)
C15 0.021(13) 0.026(13) 0.038(15) -0.008(11) 0.004(11) -0.004(10)
C16 0.049(18) 0.033(15) 0.018(13) 0.001(11) 0.003(12) -0.009(13)
C17 0.037(16) 0.027(14) 0.040(16) -0.008(12) -0.010(13) 0.006(12)
C18 0.034(15) 0.033(15) 0.025(14) -0.002(11) 0.006(11) -0.003(12)
C19 0.034(15) 0.030(14) 0.029(14) -0.006(11) 0.004(11) -0.010(12)
C20 0.008(10) 0.022(12) 0.026(12) 0.006(10) -0.001(9) 0.008(9)
O1 0.027(10) 0.047(12) 0.016(9) 0.010(8) 0.004(7) -0.007(8)
O2 0.070(17) 0.046(14) 0.053(14) -0.011(12) -0.011(12) -0.017(12)
O3 0.025(5) 0.025(5) 0.038(5) 0.003(4) -0.005(4) 0.005(4)
O4 0.025(5) 0.025(5) 0.038(5) 0.003(4) -0.005(4) 0.005(4)
O5 0.025(5) 0.025(5) 0.038(5) 0.003(4) -0.005(4) 0.005(4)
O6 0.025(5) 0.025(5) 0.038(5) 0.003(4) -0.005(4) 0.005(4)
O7 0.012(9) 0.037(10) 0.037(10) 0.010(8) -0.002(7) 0.001(7)
O8 0.025(9) 0.027(9) 0.017(8) 0.009(7) 0.009(7) -0.008(7)
O9 0.021(10) 0.029(10) 0.043(11) 0.002(9) -0.003(8) -0.006(8)
O10 0.023(9) 0.009(8) 0.039(10) 0.005(7) 0.000(7) 0.007(7)
O11 0.075(16) 0.043(13) 0.024(10) 0.008(9) -0.015(10) -0.009(11)
O12 0.078(18) 0.053(14) 0.040(13) -0.013(11) 0.002(12) 0.007(13)
O13 0.086(13) 0.027(8) 0.040(9) 0.006(7) -0.009(9) -0.004(8)
O14 0.086(13) 0.027(8) 0.040(9) 0.006(7) -0.009(9) -0.004(8)
O15 0.024(7) 0.036(7) 0.020(6) 0.006(5) 0.002(5) 0.000(5)
O16 0.024(7) 0.036(7) 0.020(6) 0.006(5) 0.002(5) 0.000(5)
Sm1 0.0078(6) 0.0088(7) 0.0123(7) 0.0033(6) 0.0021(5) -0.0012(5)
Sm2 0.0089(7) 0.0133(7) 0.0073(8) 0.0013(6) 0.0000(5) 0.0015(5)

loop_
_atom_type_symbol
_atom_type_description
_atom_type_scat_dispersion_real
_atom_type_scat_dispersion_imag
_atom_type_scat_source
C C 0.0033 0.0016 'International Tables Vol C Tables 4.2.6.8 and 6.1.1.4'
H H 0.0000 0.0000 'International Tables Vol C Tables 4.2.6.8 and 6.1.1.4'
O O 0.0106 0.0060 'International Tables Vol C Tables 4.2.6.8 and 6.1.1.4'
Sm Sm -0.1638 3.4418 'International Tables Vol C Tables 4.2.6.8 and 6.1.1.4'

loop_
_geom_angle_atom_site_label_1
_geom_angle_atom_site_label_2
_geom_angle_atom_site_label_3
_geom_angle
_geom_angle_site_symmetry_1
_geom_angle_site_symmetry_3
O2 C1 O1 119(3) . .
O2 C1 C2 119(2) . .
O1 C1 C2 122(2) . .
O2 C1 Sm1B 125(2) . .
O1 C1 Sm1B 31.7(12) . .
C2 C1 Sm1B 110.1(17) . .
C9 C2 C3 119(2) . .
C9 C2 C1 123(2) . .
C3 C2 C1 118(2) . .
C2 C3 C4 119(2) . .
C2 C3 H3 120.3 . .
C4 C3 H3 120.3 . .
C6 C4 C3 121(2) . .
C6 C4 C5 124(2) . .
C3 C4 C5 115(2) . .
O4 C5 O3 123(2) . .
O4 C5 C4 115(2) . .
O3 C5 C4 121(2) . .
O4 C5 Sm2A 55.9(14) . 1_455
O3 C5 Sm2A 70.0(15) . 1_455
C4 C5 Sm2A 155.2(18) . 1_455
O4 C5 Sm2B 70.8(15) . 1_455
O3 C5 Sm2B 53.2(14) . 1_455
C4 C5 Sm2B 174.2(18) . 1_455
Sm2A C5 Sm2B 28.7(7) 1_455 1_455
O4 C5 Sm2 58.9(14) . 1_455
O3 C5 Sm2 64.7(14) . 1_455
C4 C5 Sm2 167.9(18) . 1_455
Sm2A C5 Sm2 12.8(5) 1_455 1_455
Sm2B C5 Sm2 16.6(5) 1_455 1_455
C4 C6 C8 120(3) . .
C4 C6 C7 119(2) . .
C8 C6 C7 120(3) . .
O5 C7 O6 124(3) . .
O5 C7 C6 117(3) . .
O6 C7 C6 119(2) . .
O5 C7 Sm2B 84.6(17) . .
O6 C7 Sm2B 47.1(14) . .
C6 C7 Sm2B 143.3(19) . .
C6 C8 C9 119(2) . .
C6 C8 H8 120.5 . .
C9 C8 H8 120.5 . .
C2 C9 C8 122(2) . .
C2 C9 C10 125(2) . .
C8 C9 C10 113(2) . .
O7 C10 O8 118(2) . .
O7 C10 C9 123(3) . .
O8 C10 C9 120(2) . .
O7 C10 Sm1 60.3(14) . 2_667
O8 C10 Sm1 57.3(13) . 2_667
C9 C10 Sm1 177(2) . 2_667
O7 C10 Sm1A 63.1(14) . 2_667
O8 C10 Sm1A 57.6(14) . 2_667
C9 C10 Sm1A 164(2) . 2_667
Sm1 C10 Sm1A 13.9(5) 2_667 2_667
O9 C11 O10 124(2) . .
O9 C11 C12 118(2) . .
O10 C11 C12 118(2) . .
C13 C12 C20 122(3) . .
C13 C12 C11 124(3) . .
C20 C12 C11 115(2) . .
C12 C13 C15 118(3) . .
C12 C13 C14 122(3) . .
C15 C13 C14 119(2) . .
O11 C14 O12 122(3) . .
O11 C14 C13 121(3) . .
O12 C14 C13 116(3) . .
C16 C15 C13 120(3) . .
C16 C15 H15 119.8 . .
C13 C15 H15 119.8 . .
C15 C16 C18 120(3) . .
C15 C16 C17 118(3) . .
C18 C16 C17 122(2) . .
O13 C17 O14 122(3) . .
O13 C17 C16 124(3) . .
O14 C17 C16 114(2) . .
C20 C18 C16 121(2) . .
C20 C18 C19 118(2) . .
C16 C18 C19 121(2) . .
O15 C19 O16 127(2) . .
O15 C19 C18 118(2) . .
O16 C19 C18 115(2) . .
O15 C19 Sm2A 96.8(17) . .
O16 C19 Sm2A 30.5(11) . .
C18 C19 Sm2A 145.4(19) . .
C18 C20 C12 118(2) . .
C18 C20 H20 121.0 . .
C12 C20 H20 121.0 . .
C1 O1 Sm1B 126.0(19) . .
C1 O1 Sm1 134.8(17) . .
Sm1B O1 Sm1 12.0(6) . .
C1 O1 Sm1B 123.0(18) . 2_567
Sm1B O1 Sm1B 103.2(10) . 2_567
Sm1 O1 Sm1B 98.9(8) . 2_567
C1 O1 Sm1 104.7(16) . 2_567
Sm1B O1 Sm1 117.9(9) . 2_567
Sm1 O1 Sm1 115.6(6) . 2_567
Sm1B O1 Sm1 18.4(5) 2_567 2_567
C1 O1 Sm1A 93.9(16) . 2_567
Sm1B O1 Sm1A 121.9(10) . 2_567
Sm1 O1 Sm1A 122.4(7) . 2_567
Sm1B O1 Sm1A 30.5(7) 2_567 2_567
Sm1 O1 Sm1A 13.0(4) 2_567 2_567
C1 O1 Sm1A 137.3(17) . .
Sm1B O1 Sm1A 22.3(8) . .
Sm1 O1 Sm1A 10.9(4) . .
Sm1B O1 Sm1A 99.2(8) 2_567 .
Sm1 O1 Sm1A 117.1(7) 2_567 .
Sm1A O1 Sm1A 126.1(7) 2_567 .
C1 O2 Sm1A 97.3(19) . 2_567
C5 O3 Sm2B 102.1(17) . 1_455
C5 O3 Sm2 90.0(15) . 1_455
Sm2B O3 Sm2 18.4(6) 1_455 1_455
C5 O3 Sm2A 84.6(16) . 1_455
Sm2B O3 Sm2A 31.7(8) 1_455 1_455
Sm2 O3 Sm2A 13.7(5) 1_455 1_455
C5 O4 Sm2A 153.3(19) . 2_676
C5 O4 Sm2A 99.3(17) . 1_455
Sm2A O4 Sm2A 98.3(9) 2_676 1_455
C5 O4 Sm2 96.2(16) . 1_455
Sm2A O4 Sm2 105.7(9) 2_676 1_455
Sm2A O4 Sm2 15.0(6) 1_455 1_455
C5 O4 Sm2 143.3(18) . 2_676
Sm2A O4 Sm2 12.8(6) 2_676 2_676
Sm2A O4 Sm2 96.9(8) 1_455 2_676
Sm2 O4 Sm2 107.1(7) 1_455 2_676
C5 O4 Sm2B 84.2(16) . 1_455
Sm2A O4 Sm2B 120.3(10) 2_676 1_455
Sm2A O4 Sm2B 31.3(7) 1_455 1_455
Sm2 O4 Sm2B 17.5(5) 1_455 1_455
Sm2 O4 Sm2B 123.6(8) 2_676 1_455
C7 O6 Sm2B 108.1(18) . .
C7 O6 Sm2A 116.2(17) . 2_676
Sm2B O6 Sm2A 127.6(10) . 2_676
C7 O6 Sm2 125.6(17) . .
Sm2B O6 Sm2 19.6(6) . .
Sm2A O6 Sm2 115.7(9) 2_676 .
C7 O6 Sm2 122.4(16) . 2_676
Sm2B O6 Sm2 127.6(9) . 2_676
Sm2A O6 Sm2 14.2(6) 2_676 2_676
Sm2 O6 Sm2 111.9(7) . 2_676
C7 O6 Sm2A 133.1(17) . .
Sm2B O6 Sm2A 33.1(8) . .
Sm2A O6 Sm2A 110.6(8) 2_676 .
Sm2 O6 Sm2A 14.3(5) . .
Sm2 O6 Sm2A 103.7(8) 2_676 .
C10 O7 Sm1 94.4(16) . 2_667
C10 O7 Sm1A 91.8(16) . 2_667
Sm1 O7 Sm1A 15.7(5) 2_667 2_667
C10 O8 Sm1B 137.6(18) . .
C10 O8 Sm1 96.9(15) . 2_667
Sm1B O8 Sm1 120.3(9) . 2_667
C10 O8 Sm1 138.2(17) . .
Sm1B O8 Sm1 17.6(6) . .
Sm1 O8 Sm1 107.4(6) 2_667 .
C10 O8 Sm1A 96.9(16) . 2_667
Sm1B O8 Sm1A 124.6(9) . 2_667
Sm1 O8 Sm1A 16.4(5) 2_667 2_667
Sm1 O8 Sm1A 115.8(8) . 2_667
C10 O8 Sm1B 102.0(16) . 2_667
Sm1B O8 Sm1B 109.8(8) . 2_667
Sm1 O8 Sm1B 14.7(4) 2_667 2_667
Sm1 O8 Sm1B 95.1(6) . 2_667
Sm1A O8 Sm1B 30.5(6) 2_667 2_667
C10 O8 Sm1A 129.6(17) . .
Sm1B O8 Sm1A 28.8(7) . .
Sm1 O8 Sm1A 103.4(7) 2_667 .
Sm1 O8 Sm1A 12.3(4) . .
Sm1A O8 Sm1A 114.7(7) 2_667 .
Sm1B O8 Sm1A 89.7(7) 2_667 .
C11 O9 Sm1A 136.7(17) . .
C11 O9 Sm1 134.3(17) . .
Sm1A O9 Sm1 15.4(6) . .
C11 O9 Sm1B 133.7(17) . .
Sm1A O9 Sm1B 30.5(8) . .
Sm1 O9 Sm1B 15.6(4) . .
C11 O10 Sm1B 146.2(17) . 2_667
C11 O10 Sm1 137.2(16) . 2_667
Sm1B O10 Sm1 17.8(6) 2_667 2_667
C19 O15 Sm2 139.6(17) . 2_776
C19 O15 Sm2B 149.5(18) . 2_776
Sm2 O15 Sm2B 19.0(5) 2_776 2_776
C19 O15 Sm2A 129.0(17) . 2_776
Sm2 O15 Sm2A 12.0(4) 2_776 2_776
Sm2B O15 Sm2A 30.7(6) 2_776 2_776
C19 O16 Sm2A 129.3(18) . .
C19 O16 Sm2 135.3(16) . .
Sm2A O16 Sm2 9.1(6) . .
C19 O16 Sm2B 142.1(17) . .
Sm2A O16 Sm2B 22.9(7) . .
Sm2 O16 Sm2B 13.8(4) . .
Sm2B O17 Sm2 20.3(6) 2_676 2_676
Sm2B O17 Sm2A 30.0(7) 2_676 2_676
Sm2 O17 Sm2A 10.4(4) 2_676 2_676
Sm1A O19 Sm1 16.8(6) 2_567 2_567
Sm1A O19 Sm1B 34.1(8) 2_567 2_567
Sm1 O19 Sm1B 17.7(5) 2_567 2_567
Sm1A O20 Sm1 7.8(6) 2_567 2_567
Sm2B O21 Sm2 7.1(7) 1_556 1_556
Sm1A Sm1 Sm1B 152.2(18) . .
Sm1A Sm1 O1 130.0(15) . .
Sm1B Sm1 O1 26.3(12) . .
Sm1A Sm1 O19 60.3(14) . 2_567
Sm1B Sm1 O19 96.6(12) . 2_567
O1 Sm1 O19 70.8(7) . 2_567
Sm1A Sm1 O20 19.9(15) . 2_567
Sm1B Sm1 O20 171.6(13) . 2_567
O1 Sm1 O20 146.0(7) . 2_567
O19 Sm1 O20 75.3(7) 2_567 2_567
Sm1A Sm1 O10 154.9(14) . 2_667
Sm1B Sm1 O10 52.4(12) . 2_667
O1 Sm1 O10 75.0(6) . 2_667
O19 Sm1 O10 142.5(6) 2_567 2_667
O20 Sm1 O10 135.9(7) 2_567 2_667
Sm1A Sm1 O8 84.1(14) . 2_667
Sm1B Sm1 O8 113.2(12) . 2_667
O1 Sm1 O8 138.7(6) . 2_667
O19 Sm1 O8 142.4(6) 2_567 2_667
O20 Sm1 O8 73.6(7) 2_567 2_667
O10 Sm1 O8 75.0(6) 2_667 2_667
Sm1A Sm1 O9 52.5(14) . .
Sm1B Sm1 O9 107.6(12) . .
O1 Sm1 O9 102.7(6) . .
O19 Sm1 O9 70.4(6) 2_567 .
O20 Sm1 O9 68.0(7) 2_567 .
O10 Sm1 O9 133.4(6) 2_667 .
O8 Sm1 O9 78.7(6) 2_667 .
Sm1A Sm1 O8 119.3(14) . .
Sm1B Sm1 O8 52.5(12) . .
O1 Sm1 O8 70.1(6) . .
O19 Sm1 O8 113.0(6) 2_567 .
O20 Sm1 O8 128.5(7) 2_567 .
O10 Sm1 O8 67.6(6) 2_667 .
O8 Sm1 O8 72.6(6) 2_667 .
O9 Sm1 O8 68.1(6) . .
Sm1A Sm1 O1 114.0(14) . 2_567
Sm1B Sm1 O1 73.1(12) . 2_567
O1 Sm1 O1 64.4(6) . 2_567
O19 Sm1 O1 80.4(6) 2_567 2_567
O20 Sm1 O1 107.0(7) 2_567 2_567
O10 Sm1 O1 71.1(6) 2_667 2_567
O8 Sm1 O1 128.9(6) 2_667 2_567
O9 Sm1 O1 150.8(6) . 2_567
O8 Sm1 O1 124.4(6) . 2_567
Sm1A Sm1 O7 89.0(14) . 2_667
Sm1B Sm1 O7 118.8(12) . 2_667
O1 Sm1 O7 135.0(6) . 2_667
O19 Sm1 O7 132.2(6) 2_567 2_667
O20 Sm1 O7 69.1(7) 2_567 2_667
O10 Sm1 O7 67.1(6) 2_667 2_667
O8 Sm1 O7 51.0(5) 2_667 2_667
O9 Sm1 O7 120.7(6) . 2_667
O8 Sm1 O7 113.9(6) . 2_667
O1 Sm1 O7 80.6(5) 2_567 2_667
Sm1A Sm1 C10 85.2(15) . 2_667
Sm1B Sm1 C10 120.1(13) . 2_667
O1 Sm1 C10 144.8(8) . 2_667
O19 Sm1 C10 143.1(7) 2_567 2_667
O20 Sm1 C10 68.2(8) 2_567 2_667
O10 Sm1 C10 69.9(7) 2_667 2_667
O8 Sm1 C10 25.8(7) 2_667 2_667
O9 Sm1 C10 99.7(7) . 2_667
O8 Sm1 C10 94.2(7) . 2_667
O1 Sm1 C10 105.0(7) 2_567 2_667
O7 Sm1 C10 25.2(7) 2_667 2_667
Sm2A Sm2 Sm2B 150(2) . .
Sm2A Sm2 O17 127.7(17) . 2_676
Sm2B Sm2 O17 74.3(13) . 2_676
Sm2A Sm2 O15 116.4(17) . 2_776
Sm2B Sm2 O15 89.2(13) . 2_776
O17 Sm2 O15 70.9(7) 2_676 2_776
Sm2A Sm2 O16 27.8(17) . .
Sm2B Sm2 O16 121.9(13) . .
O17 Sm2 O16 140.1(7) 2_676 .
O15 Sm2 O16 137.9(6) 2_776 .
Sm2A Sm2 O6 95.0(17) . .
Sm2B Sm2 O6 64.6(13) . .
O17 Sm2 O6 82.5(7) 2_676 .
O15 Sm2 O6 147.1(6) 2_776 .
O16 Sm2 O6 74.9(6) . .
Sm2A Sm2 O4 75.4(17) . 1_655
Sm2B Sm2 O4 98.5(13) . 1_655
O17 Sm2 O4 143.8(7) 2_676 1_655
O15 Sm2 O4 73.6(6) 2_776 1_655
O16 Sm2 O4 74.2(6) . 1_655
O6 Sm2 O4 127.3(6) . 1_655
Sm2A Sm2 O4 46.6(17) . 2_676
Sm2B Sm2 O4 160.3(13) . 2_676
O17 Sm2 O4 101.9(6) 2_676 2_676
O15 Sm2 O4 71.5(6) 2_776 2_676
O16 Sm2 O4 73.6(6) . 2_676
O6 Sm2 O4 134.7(6) . 2_676
O4 Sm2 O4 72.9(7) 1_655 2_676
Sm2A Sm2 O21 159.3(17) . 1_554
Sm2B Sm2 O21 14.9(13) . 1_554
O17 Sm2 O21 71.7(7) 2_676 1_554
O15 Sm2 O21 74.4(6) 2_776 1_554
O16 Sm2 O21 133.2(6) . 1_554
O6 Sm2 O21 79.2(6) . 1_554
O4 Sm2 O21 92.2(6) 1_655 1_554
O4 Sm2 O21 145.4(6) 2_676 1_554
Sm2A Sm2 O6 61.8(17) . 2_676
Sm2B Sm2 O6 122.7(13) . 2_676
O17 Sm2 O6 69.1(7) 2_676 2_676
O15 Sm2 O6 116.9(6) 2_776 2_676
O16 Sm2 O6 72.0(6) . 2_676
O6 Sm2 O6 68.1(7) . 2_676
O4 Sm2 O6 136.3(6) 1_655 2_676
O4 Sm2 O6 71.6(6) 2_676 2_676
O21 Sm2 O6 131.3(6) 1_554 2_676
Sm2A Sm2 O3 91.9(17) . 1_655
Sm2B Sm2 O3 63.4(13) . 1_655
O17 Sm2 O3 137.7(7) 2_676 1_655
O15 Sm2 O3 107.6(6) 2_776 1_655
O16 Sm2 O3 69.7(6) . 1_655
O6 Sm2 O3 79.2(6) . 1_655
O4 Sm2 O3 50.2(6) 1_655 1_655
O4 Sm2 O3 118.1(6) 2_676 1_655
O21 Sm2 O3 67.6(6) 1_554 1_655
O6 Sm2 O3 134.7(6) 2_676 1_655
Sm2A Sm2 C5 82.0(17) . 1_655
Sm2B Sm2 C5 81.3(14) . 1_655
O17 Sm2 C5 149.6(8) 2_676 1_655
O15 Sm2 C5 91.2(7) 2_776 1_655
O16 Sm2 C5 69.0(7) . 1_655
O6 Sm2 C5 103.3(7) . 1_655
O4 Sm2 C5 24.9(7) 1_655 1_655
O4 Sm2 C5 95.0(7) 2_676 1_655
O21 Sm2 C5 80.1(7) 1_554 1_655
O6 Sm2 C5 140.9(7) 2_676 1_655
O3 Sm2 C5 25.3(7) 1_655 1_655
Sm1 Sm1B Sm1A 13.1(9) . .
Sm1 Sm1B O1 141.7(17) . .
Sm1A Sm1B O1 131.5(15) . .
Sm1 Sm1B O10 109.8(15) . 2_667
Sm1A Sm1B O10 122.8(13) . 2_667
O1 Sm1B O10 102.2(13) . 2_667
Sm1 Sm1B O8 109.9(14) . .
Sm1A Sm1B O8 107.7(13) . .
O1 Sm1B O8 94.1(12) . .
O10 Sm1B O8 82.6(9) 2_667 .
Sm1 Sm1B O1 88.5(13) . 2_567
Sm1A Sm1B O1 92.9(12) . 2_567
O1 Sm1B O1 76.8(10) . 2_567
O10 Sm1B O1 80.1(9) 2_667 2_567
O8 Sm1B O1 158.2(12) . 2_567
Sm1 Sm1B O19 65.7(11) . 2_567
Sm1A Sm1B O19 54.8(10) . 2_567
O1 Sm1B O19 76.7(10) . 2_567
O10 Sm1B O19 158.1(10) 2_667 2_567
O8 Sm1B O19 119.3(9) . 2_567
O1 Sm1B O19 78.4(8) 2_567 2_567
Sm1 Sm1B C1 155.1(16) . .
Sm1A Sm1B C1 142.1(13) . .
O1 Sm1B C1 22.3(9) . .
O10 Sm1B C1 95.0(11) 2_667 .
O8 Sm1B C1 72.2(9) . .
O1 Sm1B C1 96.2(10) 2_567 .
O19 Sm1B C1 91.2(9) 2_567 .
Sm1 Sm1B O9 56.8(11) . .
Sm1A Sm1B O9 47.2(10) . .
O1 Sm1B O9 111.6(10) . .
O10 Sm1B O9 135.2(9) 2_667 .
O8 Sm1B O9 66.9(8) . .
O1 Sm1B O9 134.8(10) 2_567 .
O19 Sm1B O9 62.1(7) 2_567 .
C1 Sm1B O9 105.1(9) . .
Sm1 Sm1B O8 52.1(11) . 2_667
Sm1A Sm1B O8 60.2(10) . 2_667
O1 Sm1B O8 163.8(12) . 2_667
O10 Sm1B O8 72.6(8) 2_667 2_667
O8 Sm1B O8 70.2(8) . 2_667
O1 Sm1B O8 116.4(9) 2_567 2_667
O19 Sm1B O8 114.0(9) 2_567 2_667
C1 Sm1B O8 141.5(9) . 2_667
O9 Sm1B O8 66.7(6) . 2_667
Sm1 Sm1B Sm1B 113.0(15) . 2_567
Sm1A Sm1B Sm1B 112.6(13) . 2_567
O1 Sm1B Sm1B 46.2(8) . 2_567
O10 Sm1B Sm1B 89.0(9) 2_667 2_567
O8 Sm1B Sm1B 136.5(13) . 2_567
O1 Sm1B Sm1B 30.6(5) 2_567 2_567
O19 Sm1B Sm1B 74.3(7) 2_567 2_567
C1 Sm1B Sm1B 66.2(9) . 2_567
O9 Sm1B Sm1B 135.7(9) . 2_567
O8 Sm1B Sm1B 146.2(9) 2_667 2_567
Sm1 Sm1B Sm1 124.6(13) . 2_567
Sm1A Sm1B Sm1 123.8(11) . 2_567
O1 Sm1B Sm1 37.7(7) . 2_567
O10 Sm1B Sm1 84.9(7) 2_667 2_567
O8 Sm1B Sm1 125.0(10) . 2_567
O1 Sm1B Sm1 40.2(5) 2_567 2_567
O19 Sm1B Sm1 81.3(6) 2_567 2_567
C1 Sm1B Sm1 56.0(7) . 2_567
O9 Sm1B Sm1 139.4(7) . 2_567
O8 Sm1B Sm1 151.3(6) 2_667 2_567
Sm1B Sm1B Sm1 11.6(4) 2_567 2_567
Sm1 Sm1A Sm1B 14.7(10) . .
Sm1 Sm1A O20 152(2) . 2_567
Sm1B Sm1A O20 166.8(15) . 2_567
Sm1 Sm1A O9 112.1(17) . .
Sm1B Sm1A O9 102.3(12) . .
O20 Sm1A O9 89.0(13) 2_567 .
Sm1 Sm1A O19 102.9(17) . 2_567
Sm1B Sm1A O19 91.0(12) . 2_567
O20 Sm1A O19 97.3(13) 2_567 2_567
O9 Sm1A O19 82.6(10) . 2_567
Sm1 Sm1A O8 79.5(15) . 2_667
Sm1B Sm1A O8 89.2(12) . 2_667
O20 Sm1A O8 84.9(10) 2_567 2_667
O9 Sm1A O8 85.1(8) . 2_667
O19 Sm1A O8 167.5(10) 2_567 2_667
Sm1 Sm1A O7 75.4(15) . 2_667
Sm1B Sm1A O7 90.1(12) . 2_667
O20 Sm1A O7 77.1(10) 2_567 2_667
O9 Sm1A O7 133.2(10) . 2_667
O19 Sm1A O7 142.8(10) 2_567 2_667
O8 Sm1A O7 49.7(6) 2_667 2_667
Sm1 Sm1A O2 94.7(15) . 2_567
Sm1B Sm1A O2 100.3(12) . 2_567
O20 Sm1A O2 72.1(10) 2_567 2_567
O9 Sm1A O2 148.6(12) . 2_567
O19 Sm1A O2 75.3(9) 2_567 2_567
O8 Sm1A O2 116.9(9) 2_667 2_567
O7 Sm1A O2 67.9(8) 2_667 2_567
Sm1 Sm1A O1 53.0(13) . 2_567
Sm1B Sm1A O1 56.7(10) . 2_567
O20 Sm1A O1 115.2(11) 2_567 2_567
O9 Sm1A O1 149.8(10) . 2_567
O19 Sm1A O1 76.9(8) 2_567 2_567
O8 Sm1A O1 113.4(9) 2_667 2_567
O7 Sm1A O1 72.8(7) 2_667 2_567
O2 Sm1A O1 43.6(6) 2_567 2_567
Sm1 Sm1A O1 39.1(12) . .
Sm1B Sm1A O1 26.2(9) . .
O20 Sm1A O1 159.9(12) 2_567 .
O9 Sm1A O1 97.3(9) . .
O19 Sm1A O1 64.8(8) 2_567 .
O8 Sm1A O1 114.6(10) 2_667 .
O7 Sm1A O1 111.0(10) 2_667 .
O2 Sm1A O1 93.4(8) 2_567 .
O1 Sm1A O1 53.9(7) 2_567 .
Sm1 Sm1A O8 48.4(12) . .
Sm1B Sm1A O8 43.5(9) . .
O20 Sm1A O8 141.1(11) 2_567 .
O9 Sm1A O8 65.1(8) . .
O19 Sm1A O8 106.9(9) 2_567 .
O8 Sm1A O8 65.3(7) 2_667 .
O7 Sm1A O8 99.3(9) 2_667 .
O2 Sm1A O8 143.0(10) 2_567 .
O1 Sm1A O8 99.9(9) 2_567 .
O1 Sm1A O8 57.7(6) . .
Sm1 Sm1A C10 80.9(15) . 2_667
Sm1B Sm1A C10 94.5(12) . 2_667
O20 Sm1A C10 75.3(11) 2_567 2_667
O9 Sm1A C10 108.3(10) . 2_667
O19 Sm1A C10 166.4(11) 2_567 2_667
O8 Sm1A C10 25.5(7) 2_667 2_667
O7 Sm1A C10 25.1(7) 2_667 2_667
O2 Sm1A C10 91.4(9) 2_567 2_667
O1 Sm1A C10 95.7(9) 2_567 2_667
O1 Sm1A C10 120.1(10) . 2_667
O8 Sm1A C10 85.5(9) . 2_667
Sm2 Sm2B Sm2A 13.2(9) . .
Sm2 Sm2B O21 158.0(19) . 1_554
Sm2A Sm2B O21 165.8(17) . 1_554
Sm2 Sm2B O6 95.8(15) . .
Sm2A Sm2B O6 87.6(13) . .
O21 Sm2B O6 105.6(13) 1_554 .
Sm2 Sm2B O17 85.5(14) . 2_676
Sm2A Sm2B O17 95.7(13) . 2_676
O21 Sm2B O17 89.7(12) 1_554 2_676
O6 Sm2B O17 89.5(9) . 2_676
Sm2 Sm2B O3 98.2(15) . 1_655
Sm2A Sm2B O3 87.9(13) . 1_655
O21 Sm2B O3 87.1(11) 1_554 1_655
O6 Sm2B O3 89.5(9) . 1_655
O17 Sm2B O3 176.3(14) 2_676 1_655
Sm2 Sm2B O15 71.8(13) . 2_776
Sm2A Sm2B O15 83.2(12) . 2_776
O21 Sm2B O15 86.4(10) 1_554 2_776
O6 Sm2B O15 156.4(11) . 2_776
O17 Sm2B O15 70.0(8) 2_676 2_776
O3 Sm2B O15 111.7(9) 1_655 2_776
Sm2 Sm2B O4 64.0(12) . 1_655
Sm2A Sm2B O4 61.5(11) . 1_655
O21 Sm2B O4 105.6(11) 1_554 1_655
O6 Sm2B O4 125.9(10) . 1_655
O17 Sm2B O4 133.4(11) 2_676 1_655
O3 Sm2B O4 49.6(7) 1_655 1_655
O15 Sm2B O4 67.5(7) 2_776 1_655
Sm2 Sm2B C5 82.1(14) . 1_655
Sm2A Sm2B C5 75.2(12) . 1_655
O21 Sm2B C5 95.1(11) 1_554 1_655
O6 Sm2B C5 109.8(10) . 1_655
O17 Sm2B C5 157.9(12) 2_676 1_655
O3 Sm2B C5 24.8(7) 1_655 1_655
O15 Sm2B C5 88.8(9) 2_776 1_655
O4 Sm2B C5 25.0(7) 1_655 1_655
Sm2 Sm2B C7 117.9(16) . .
Sm2A Sm2B C7 107.6(13) . .
O21 Sm2B C7 84.1(11) 1_554 .
O6 Sm2B C7 24.8(8) . .
O17 Sm2B C7 101.5(11) 2_676 .
O3 Sm2B C7 76.2(9) 1_655 .
O15 Sm2B C7 167.2(11) 2_776 .
O4 Sm2B C7 123.3(10) 1_655 .
C5 Sm2B C7 100.4(10) 1_655 .
Sm2 Sm2B O16 44.3(11) . .
Sm2A Sm2B O16 31.1(10) . .
O21 Sm2B O16 150.6(12) 1_554 .
O6 Sm2B O16 68.4(8) . .
O17 Sm2B O16 118.3(11) 2_676 .
O3 Sm2B O16 64.6(8) 1_655 .
O15 Sm2B O16 110.5(10) 2_776 .
O4 Sm2B O16 62.7(7) 1_655 .
C5 Sm2B O16 62.6(8) 1_655 .
C7 Sm2B O16 81.7(8) . .
Sm2 Sm2B Sm2A 81.6(13) . 2_676
Sm2A Sm2B Sm2A 78.3(12) . 2_676
O21 Sm2B Sm2A 115.8(11) 1_554 2_676
O6 Sm2B Sm2A 26.7(6) . 2_676
O17 Sm2B Sm2A 66.0(7) 2_676 2_676
O3 Sm2B Sm2A 113.9(8) 1_655 2_676
O15 Sm2B Sm2A 129.7(8) 2_776 2_676
O4 Sm2B Sm2A 134.9(9) 1_655 2_676
C5 Sm2B Sm2A 129.4(9) 1_655 2_676
C7 Sm2B Sm2A 49.2(7) . 2_676
O16 Sm2B Sm2A 72.4(6) . 2_676
Sm2 Sm2A Sm2B 17.2(12) . .
Sm2 Sm2A O16 143(2) . .
Sm2B Sm2A O16 126.0(14) . .
Sm2 Sm2A O4 121(2) . 2_676
Sm2B Sm2A O4 136.7(15) . 2_676
O16 Sm2A O4 95.2(13) . 2_676
Sm2 Sm2A O6 104.0(19) . 2_676
Sm2B Sm2A O6 108.4(14) . 2_676
O16 Sm2A O6 87.8(11) . 2_676
O4 Sm2A O6 83.5(10) 2_676 2_676
Sm2 Sm2A O4 89.6(18) . 1_655
Sm2B Sm2A O4 87.2(13) . 1_655
O16 Sm2A O4 86.6(10) . 1_655
O4 Sm2A O4 81.7(9) 2_676 1_655
O6 Sm2A O4 163.6(13) 2_676 1_655
Sm2 Sm2A O6 70.7(16) . .
Sm2B Sm2A O6 59.3(11) . .
O16 Sm2A O6 81.5(9) . .
O4 Sm2A O6 152.8(11) 2_676 .
O6 Sm2A O6 69.4(8) 2_676 .
O4 Sm2A O6 124.7(10) 1_655 .
Sm2 Sm2A O3 74.4(16) . 1_655
Sm2B Sm2A O3 60.5(11) . 1_655
O16 Sm2A O3 75.4(9) . 1_655
O4 Sm2A O3 130.4(10) 2_676 1_655
O6 Sm2A O3 142.6(10) 2_676 1_655
O4 Sm2A O3 49.6(7) 1_655 1_655
O6 Sm2A O3 75.1(7) . 1_655
Sm2 Sm2A O15 51.6(15) . 2_776
Sm2B Sm2A O15 66.1(11) . 2_776
O16 Sm2A O15 152.8(11) . 2_776
O4 Sm2A O15 70.8(8) 2_676 2_776
O6 Sm2A O15 112.6(10) 2_676 2_776
O4 Sm2A O15 68.8(8) 1_655 2_776
O6 Sm2A O15 121.6(11) . 2_776
O3 Sm2A O15 95.8(9) 1_655 2_776
Sm2 Sm2A O17 42.0(15) . 2_676
Sm2B Sm2A O17 54.3(11) . 2_676
O16 Sm2A O17 147.2(11) . 2_676
O4 Sm2A O17 99.5(9) 2_676 2_676
O6 Sm2A O17 65.2(8) 2_676 2_676
O4 Sm2A O17 124.4(11) 1_655 2_676
O6 Sm2A O17 72.1(8) . 2_676
O3 Sm2A O17 114.7(10) 1_655 2_676
O15 Sm2A O17 59.8(7) 2_776 2_676
Sm2 Sm2A C5 85.2(17) . 1_655
Sm2B Sm2A C5 76.1(12) . 1_655
O16 Sm2A C5 76.2(10) . 1_655
O4 Sm2A C5 105.1(10) 2_676 1_655
O6 Sm2A C5 162.3(12) 2_676 1_655
O4 Sm2A C5 24.9(7) 1_655 1_655
O6 Sm2A C5 100.3(9) . 1_655
O3 Sm2A C5 25.4(7) 1_655 1_655
O15 Sm2A C5 85.0(9) 2_776 1_655
O17 Sm2A C5 126.8(11) 2_676 1_655
Sm2 Sm2A C19 153(2) . .
Sm2B Sm2A C19 137.9(13) . .
O16 Sm2A C19 20.2(8) . .
O4 Sm2A C19 78.1(10) 2_676 .
O6 Sm2A C19 96.4(11) 2_676 .
O4 Sm2A C19 73.6(9) 1_655 .
O6 Sm2A C19 101.6(9) . .
O3 Sm2A C19 79.1(9) 1_655 .
O15 Sm2A C19 133.8(10) 2_776 .
O17 Sm2A C19 161.6(11) 2_676 .
C5 Sm2A C19 70.9(9) 1_655 .

loop_
_geom_bond_atom_site_label_1
_geom_bond_atom_site_label_2
_geom_bond_distance
_geom_bond_site_symmetry_2
C1 O2 1.24(3) .
C1 O1 1.24(3) .
C1 C2 1.50(3) .
C1 Sm1B 2.65(3) .
C2 C9 1.38(4) .
C2 C3 1.40(4) .
C3 C4 1.41(3) .
C3 H3 0.9500 .
C4 C6 1.37(4) .
C4 C5 1.55(3) .
C5 O4 1.22(3) .
C5 O3 1.23(3) .
C5 Sm2A 2.85(3) 1_455
C5 Sm2B 2.87(3) 1_455
C5 Sm2 2.87(3) 1_455
C6 C8 1.40(4) .
C6 C7 1.51(4) .
C7 O5 1.24(3) .
C7 O6 1.27(3) .
C7 Sm2B 2.89(4) .
C8 C9 1.40(4) .
C8 H8 0.9500 .
C9 C10 1.52(4) .
C10 O7 1.26(3) .
C10 O8 1.29(3) .
C10 Sm1 2.95(3) 2_667
C10 Sm1A 2.97(3) 2_667
C11 O9 1.27(3) .
C11 O10 1.29(3) .
C11 C12 1.51(4) .
C12 C13 1.38(4) .
C12 C20 1.41(4) .
C13 C15 1.39(4) .
C13 C14 1.46(4) .
C14 O11 1.27(4) .
C14 O12 1.32(4) .
C15 C16 1.34(4) .
C15 H15 0.9500 .
C16 C18 1.40(4) .
C16 C17 1.50(4) .
C17 O13 1.22(3) .
C17 O14 1.35(4) .
C18 C20 1.34(4) .
C18 C19 1.55(4) .
C19 O15 1.24(3) .
C19 O16 1.28(3) .
C19 Sm2A 2.87(4) .
C20 H20 0.9500 .
O1 Sm1B 1.72(3) .
O1 Sm1 2.405(18) .
O1 Sm1B 2.44(2) 2_567
O1 Sm1 2.548(17) 2_567
O1 Sm1A 2.92(3) 2_567
O1 Sm1A 2.92(3) .
O2 Sm1A 2.85(3) 2_567
O3 Sm2B 2.35(2) 1_455
O3 Sm2 2.597(17) 1_455
O3 Sm2A 2.70(3) 1_455
O4 Sm2A 2.10(3) 2_676
O4 Sm2A 2.39(2) 1_455
O4 Sm2 2.474(18) 1_455
O4 Sm2 2.488(18) 2_676
O4 Sm2B 2.72(3) 1_455
O6 Sm2B 2.23(3) .
O6 Sm2A 2.30(3) 2_676
O6 Sm2 2.452(18) .
O6 Sm2 2.537(18) 2_676
O6 Sm2A 2.59(3) .
O7 Sm1 2.569(18) 2_667
O7 Sm1A 2.65(3) 2_667
O8 Sm1B 2.12(2) .
O8 Sm1 2.499(18) 2_667
O8 Sm1 2.510(16) .
O8 Sm1A 2.53(2) 2_667
O8 Sm1B 2.91(3) 2_667
O8 Sm1A 2.93(3) .
O9 Sm1A 2.14(3) .
O9 Sm1 2.502(17) .
O9 Sm1B 2.85(2) .
O10 Sm1B 2.09(2) 2_667
O10 Sm1 2.485(16) 2_667
O15 Sm2 2.413(17) 2_776
O15 Sm2B 2.54(2) 2_776
O15 Sm2A 2.76(3) 2_776
O16 Sm2A 1.88(3) .
O16 Sm2 2.424(17) .
O16 Sm2B 2.95(3) .
O17 Sm2B 2.30(3) 2_676
O17 Sm2 2.38(2) 2_676
O17 Sm2A 2.82(3) 2_676
O19 Sm1A 2.15(3) 2_567
O19 Sm1 2.418(19) 2_567
O19 Sm1B 2.64(3) 2_567
O20 Sm1A 1.81(3) 2_567
O20 Sm1 2.47(2) 2_567
O21 Sm2B 1.73(3) 1_556
O21 Sm2 2.515(19) 1_556
Sm1 Sm1A 0.72(2) .
Sm1 Sm1B 0.81(2) .
Sm1 O19 2.418(19) 2_567
Sm1 O20 2.47(2) 2_567
Sm1 O10 2.485(16) 2_667
Sm1 O8 2.499(18) 2_667
Sm1 O1 2.548(18) 2_567
Sm1 O7 2.569(18) 2_667
Sm1 C10 2.95(3) 2_667
Sm2 Sm2A 0.64(2) .
Sm2 Sm2B 0.83(2) .
Sm2 O17 2.38(2) 2_676
Sm2 O15 2.413(17) 2_776
Sm2 O4 2.474(18) 1_655
Sm2 O4 2.488(18) 2_676
Sm2 O21 2.515(19) 1_554
Sm2 O6 2.537(18) 2_676
Sm2 O3 2.597(17) 1_655
Sm2 C5 2.87(3) 1_655
Sm1B Sm1A 1.48(3) .
Sm1B O10 2.09(2) 2_667
Sm1B O1 2.44(2) 2_567
Sm1B O19 2.64(3) 2_567
Sm1B O8 2.91(3) 2_667
Sm1B Sm1B 3.29(3) 2_567
Sm1B Sm1 3.681(18) 2_567
Sm1A O20 1.81(3) 2_567
Sm1A O19 2.15(3) 2_567
Sm1A O8 2.53(2) 2_667
Sm1A O7 2.65(3) 2_667
Sm1A O2 2.85(3) 2_567
Sm1A O1 2.92(3) 2_567
Sm1A C10 2.97(3) 2_667
Sm2B Sm2A 1.42(3) .
Sm2B O21 1.73(3) 1_554
Sm2B O17 2.30(3) 2_676
Sm2B O3 2.35(2) 1_655
Sm2B O15 2.54(2) 2_776
Sm2B O4 2.72(3) 1_655
Sm2B C5 2.87(3) 1_655
Sm2B Sm2A 4.07(2) 2_676
Sm2A O4 2.10(3) 2_676
Sm2A O6 2.30(3) 2_676
Sm2A O4 2.39(2) 1_655
Sm2A O3 2.70(3) 1_655
Sm2A O15 2.76(3) 2_776
Sm2A O17 2.82(3) 2_676
Sm2A C5 2.85(3) 1_655
